data_4080455
loop_
_publ_author_name
'Chong, Eugene'
'Qayyum, Sadaf'
'Schafer, Laurel L.'
'Kempe, Rhett'

_publ_section_title
;
 2-Aminopyridinate Titanium Complexes for the Catalytic Hydroamination of
 Primary Aminoalkenes
;
_journal_issue 6
_journal_name_full Organometallics
_journal_page_first 1858
_journal_paper_doi 10.1021/om3012695
_journal_volume 32
_journal_year 2013
_chemical_formula_moiety 'C44 H49 N5 Ti'
_chemical_formula_sum 'C44 H49 N5 Ti'
_chemical_formula_weight 695.76
_chemical_name_systematic
;
 ?
;
_space_group_IT_number 14
_symmetry_cell_setting monoclinic
_symmetry_space_group_name_Hall '-P 2yn'
_symmetry_space_group_name_H-M 'P 1 21/n 1'
_atom_sites_solution_hydrogens geom
_atom_sites_solution_primary direct
_atom_sites_solution_secondary difmap
_audit_creation_method SHELXL-97
_cell_angle_alpha 90.00
_cell_angle_beta 96.245(2)
_cell_angle_gamma 90.00
_cell_formula_units_Z 4
_cell_length_a 9.9392(4)
_cell_length_b 13.2438(6)
_cell_length_c 28.9141(12)
_cell_measurement_reflns_used 8177
_cell_measurement_temperature 100(2)
_cell_measurement_theta_max 27.4765
_cell_measurement_theta_min 2.5715
_cell_volume 3783.5(3)
_computing_structure_refinement 'SHELXL-97 (Sheldrick, 2008)'
_diffrn_ambient_temperature 100(2)
_diffrn_measured_fraction_theta_full 0.998
_diffrn_measured_fraction_theta_max 0.998
_diffrn_measurement_device_type 'Bruker X8 APEX II'
_diffrn_measurement_method 'area detector'
_diffrn_radiation_monochromator graphite
_diffrn_radiation_source 'fine-focus sealed tube'
_diffrn_radiation_type MoK\a
_diffrn_radiation_wavelength 0.71073
_diffrn_reflns_av_R_equivalents 0.0401
_diffrn_reflns_av_sigmaI/netI 0.0360
_diffrn_reflns_limit_h_max 12
_diffrn_reflns_limit_h_min -8
_diffrn_reflns_limit_k_max 15
_diffrn_reflns_limit_k_min -17
_diffrn_reflns_limit_l_max 35
_diffrn_reflns_limit_l_min -37
_diffrn_reflns_number 37188
_diffrn_reflns_theta_full 27.49
_diffrn_reflns_theta_max 27.49
_diffrn_reflns_theta_min 1.69
_exptl_absorpt_coefficient_mu 0.264
_exptl_absorpt_correction_T_max 0.9386
_exptl_absorpt_correction_T_min 0.8808
_exptl_absorpt_correction_type multi-scan
_exptl_absorpt_process_details 'SADABS (Sheldrick, 2008)'
_exptl_crystal_colour orange
_exptl_crystal_density_diffrn 1.222
_exptl_crystal_density_method 'not measured'
_exptl_crystal_description prism
_exptl_crystal_F_000 1480
_exptl_crystal_size_max 0.30
_exptl_crystal_size_mid 0.29
_exptl_crystal_size_min 0.24
_refine_diff_density_max 0.326
_refine_diff_density_min -0.359
_refine_diff_density_rms 0.048
_refine_ls_extinction_method none
_refine_ls_goodness_of_fit_ref 1.013
_refine_ls_hydrogen_treatment mixed
_refine_ls_matrix_type full
_refine_ls_number_parameters 465
_refine_ls_number_reflns 8654
_refine_ls_number_restraints 0
_refine_ls_restrained_S_all 1.013
_refine_ls_R_factor_all 0.0549
_refine_ls_R_factor_gt 0.0373
_refine_ls_shift/su_max 0.001
_refine_ls_shift/su_mean 0.000
_refine_ls_structure_factor_coef Fsqd
_refine_ls_weighting_details 'calc w=1/[\s^2^(Fo^2^)+(0.0397P)^2^+1.9598P] where P=(Fo^2^+2Fc^2^)/3'
_refine_ls_weighting_scheme calc
_refine_ls_wR_factor_gt 0.0861
_refine_ls_wR_factor_ref 0.0940
_reflns_number_gt 6779
_reflns_number_total 8654
_reflns_threshold_expression >2\s(I)
_cod_data_source_file om3012695_si_002.cif
_cod_data_source_block ls341_0m
_cod_original_sg_symbol_H-M 'P 21/n'
_cod_database_code 4080455

loop_
_symmetry_equiv_pos_as_xyz
'x, y, z'
'-x+1/2, y+1/2, -z+1/2'
'-x, -y, -z'
'x-1/2, -y-1/2, z-1/2'

loop_
_atom_site_label
_atom_site_type_symbol
_atom_site_fract_x
_atom_site_fract_y
_atom_site_fract_z
_atom_site_U_iso_or_equiv
_atom_site_adp_type
_atom_site_occupancy
_atom_site_symmetry_multiplicity
_atom_site_calc_flag
_atom_site_refinement_flags
Ti1 Ti 0.44991(3) 0.70780(2) 0.096979(9) 0.01325(7) Uani 1 1 d .
N5 N 0.55756(12) 0.73009(10) 0.03427(4) 0.0157(3) Uani 1 1 d .
N2 N 0.27540(12) 0.63939(10) 0.12537(4) 0.0162(3) Uani 1 1 d .
N1 N 0.25810(12) 0.70893(10) 0.05452(4) 0.0163(3) Uani 1 1 d .
N4 N 0.59757(13) 0.63712(10) 0.13543(5) 0.0155(3) Uani 1 1 d .
N3 N 0.46877(12) 0.82803(10) 0.11950(4) 0.0159(3) Uani 1 1 d .
C40 C 0.68215(15) 0.69165(13) 0.03078(5) 0.0199(3) Uani 1 1 d .
H40 H 0.7204 0.6471 0.0544 0.024 Uiso 1 1 calc R
C41 C 0.75615(16) 0.71438(14) -0.00568(6) 0.0254(4) Uani 1 1 d .
H41 H 0.8429 0.6852 -0.0072 0.031 Uiso 1 1 calc R
C42 C 0.70232(17) 0.78013(14) -0.03989(6) 0.0271(4) Uani 1 1 d .
H42 H 0.7517 0.7971 -0.0651 0.032 Uiso 1 1 calc R
C43 C 0.57595(17) 0.82071(14) -0.03687(6) 0.0251(4) Uani 1 1 d .
H43 H 0.5370 0.8663 -0.0599 0.030 Uiso 1 1 calc R
C44 C 0.50656(16) 0.79386(13) 0.00037(6) 0.0200(3) Uani 1 1 d .
H44 H 0.4191 0.8216 0.0021 0.024 Uiso 1 1 calc R
C1 C 0.18904(15) 0.67354(12) 0.08858(5) 0.0172(3) Uani 1 1 d .
C12 C 0.18342(14) 0.74502(12) 0.01283(5) 0.0167(3) Uani 1 1 d .
C13 C 0.14318(15) 0.67641(13) -0.02308(6) 0.0194(3) Uani 1 1 d .
C14 C 0.07467(15) 0.71272(13) -0.06467(5) 0.0215(3) Uani 1 1 d .
H14 H 0.0466 0.6664 -0.0889 0.026 Uiso 1 1 calc R
C15 C 0.04671(15) 0.81487(13) -0.07143(5) 0.0213(3) Uani 1 1 d .
C16 C 0.08625(15) 0.88115(13) -0.03521(6) 0.0204(3) Uani 1 1 d .
H16 H 0.0666 0.9510 -0.0393 0.025 Uiso 1 1 calc R
C17 C 0.15406(15) 0.84839(13) 0.00707(6) 0.0194(3) Uani 1 1 d .
C23 C 0.19403(18) 0.92245(13) 0.04570(6) 0.0271(4) Uani 1 1 d .
H23A H 0.1779 0.9914 0.0341 0.041 Uiso 1 1 calc R
H23B H 0.2903 0.9140 0.0566 0.041 Uiso 1 1 calc R
H23C H 0.1400 0.9100 0.0715 0.041 Uiso 1 1 calc R
C22 C -0.02310(18) 0.85379(15) -0.11717(6) 0.0287(4) Uani 1 1 d .
H22A H -0.1134 0.8789 -0.1125 0.043 Uiso 1 1 calc R
H22B H -0.0315 0.7989 -0.1400 0.043 Uiso 1 1 calc R
H22C H 0.0304 0.9088 -0.1286 0.043 Uiso 1 1 calc R
C21 C 0.17512(18) 0.56564(13) -0.01713(6) 0.0258(4) Uani 1 1 d .
H21A H 0.2731 0.5567 -0.0100 0.039 Uiso 1 1 calc R
H21B H 0.1442 0.5297 -0.0460 0.039 Uiso 1 1 calc R
H21C H 0.1289 0.5385 0.0084 0.039 Uiso 1 1 calc R
C2 C 0.04705(16) 0.66911(15) 0.08993(6) 0.0266(4) Uani 1 1 d .
H2 H -0.0134 0.6964 0.0654 0.032 Uiso 1 1 calc R
C3 C -0.00058(17) 0.62442(17) 0.12764(6) 0.0351(5) Uani 1 1 d .
H3 H -0.0954 0.6209 0.1294 0.042 Uiso 1 1 calc R
C4 C 0.08852(17) 0.58382(16) 0.16368(6) 0.0318(4) Uani 1 1 d .
H4 H 0.0548 0.5510 0.1893 0.038 Uiso 1 1 calc R
C5 C 0.22633(16) 0.59213(13) 0.16153(6) 0.0204(3) Uani 1 1 d .
C6 C 0.32579(15) 0.54110(12) 0.19667(5) 0.0179(3) Uani 1 1 d .
C11 C 0.40273(15) 0.59601(12) 0.23168(5) 0.0184(3) Uani 1 1 d .
C10 C 0.49402(16) 0.54402(12) 0.26302(5) 0.0190(3) Uani 1 1 d .
H10 H 0.5461 0.5808 0.2868 0.023 Uiso 1 1 calc R
C9 C 0.51138(16) 0.44033(13) 0.26060(6) 0.0212(3) Uani 1 1 d .
C19 C 0.61119(19) 0.38612(15) 0.29513(7) 0.0322(4) Uani 1 1 d .
H19A H 0.6785 0.4343 0.3092 0.048 Uiso 1 1 calc R
H19B H 0.6568 0.3330 0.2791 0.048 Uiso 1 1 calc R
H19C H 0.5631 0.3558 0.3195 0.048 Uiso 1 1 calc R
C8 C 0.43326(17) 0.38752(13) 0.22599(6) 0.0224(3) Uani 1 1 d .
H8 H 0.4433 0.3163 0.2242 0.027 Uiso 1 1 calc R
C7 C 0.34040(16) 0.43593(13) 0.19380(6) 0.0206(3) Uani 1 1 d .
C18 C 0.2588(2) 0.37358(15) 0.15682(6) 0.0332(4) Uani 1 1 d .
H18A H 0.3026 0.3080 0.1540 0.050 Uiso 1 1 calc R
H18B H 0.2536 0.4091 0.1269 0.050 Uiso 1 1 calc R
H18C H 0.1672 0.3634 0.1656 0.050 Uiso 1 1 calc R
C20 C 0.38854(18) 0.70922(13) 0.23546(6) 0.0258(4) Uani 1 1 d .
H20A H 0.4256 0.7417 0.2091 0.039 Uiso 1 1 calc R
H20B H 0.4382 0.7326 0.2646 0.039 Uiso 1 1 calc R
H20C H 0.2926 0.7268 0.2351 0.039 Uiso 1 1 calc R
C32 C 0.64676(14) 0.53987(11) 0.14570(5) 0.0149(3) Uani 1 1 d .
C37 C 0.60295(15) 0.45920(12) 0.11583(5) 0.0170(3) Uani 1 1 d .
C36 C 0.65553(17) 0.36305(12) 0.12496(6) 0.0218(3) Uani 1 1 d .
H36 H 0.6267 0.3090 0.1047 0.026 Uiso 1 1 calc R
C35 C 0.74958(17) 0.34448(13) 0.16324(6) 0.0243(4) Uani 1 1 d .
H35 H 0.7854 0.2786 0.1689 0.029 Uiso 1 1 calc R
C34 C 0.79037(16) 0.42341(13) 0.19303(6) 0.0208(3) Uani 1 1 d .
H34 H 0.8538 0.4107 0.2194 0.025 Uiso 1 1 calc R
C33 C 0.74064(15) 0.52093(12) 0.18519(5) 0.0169(3) Uani 1 1 d .
C38 C 0.78626(16) 0.60464(13) 0.21863(6) 0.0212(3) Uani 1 1 d .
H38A H 0.8396 0.5761 0.2460 0.032 Uiso 1 1 calc R
H38B H 0.7069 0.6395 0.2283 0.032 Uiso 1 1 calc R
H38C H 0.8419 0.6527 0.2033 0.032 Uiso 1 1 calc R
C39 C 0.49810(16) 0.47784(13) 0.07488(6) 0.0208(3) Uani 1 1 d .
H39A H 0.4794 0.4146 0.0577 0.031 Uiso 1 1 calc R
H39B H 0.5322 0.5283 0.0543 0.031 Uiso 1 1 calc R
H39C H 0.4146 0.5027 0.0861 0.031 Uiso 1 1 calc R
C24 C 0.48610(15) 0.92699(12) 0.13427(5) 0.0158(3) Uani 1 1 d .
C29 C 0.39019(16) 0.97531(12) 0.15967(5) 0.0183(3) Uani 1 1 d .
C28 C 0.41306(17) 1.07530(13) 0.17366(6) 0.0230(3) Uani 1 1 d .
H28 H 0.3489 1.1082 0.1905 0.028 Uiso 1 1 calc R
C27 C 0.52663(18) 1.12786(13) 0.16360(6) 0.0247(4) Uani 1 1 d .
H27 H 0.5405 1.1956 0.1738 0.030 Uiso 1 1 calc R
C26 C 0.62019(17) 1.08048(13) 0.13848(6) 0.0227(3) Uani 1 1 d .
H26 H 0.6980 1.1166 0.1315 0.027 Uiso 1 1 calc R
C25 C 0.60213(16) 0.98128(12) 0.12343(5) 0.0185(3) Uani 1 1 d .
C30 C 0.70267(16) 0.93156(14) 0.09520(6) 0.0242(4) Uani 1 1 d .
H30A H 0.6639 0.9269 0.0626 0.036 Uiso 1 1 calc R
H30B H 0.7235 0.8636 0.1074 0.036 Uiso 1 1 calc R
H30C H 0.7858 0.9718 0.0973 0.036 Uiso 1 1 calc R
C31 C 0.26513(16) 0.92154(13) 0.17174(6) 0.0231(4) Uani 1 1 d .
H31A H 0.2709 0.9117 0.2055 0.035 Uiso 1 1 calc R
H31B H 0.2581 0.8558 0.1561 0.035 Uiso 1 1 calc R
H31C H 0.1851 0.9622 0.1614 0.035 Uiso 1 1 calc R
H1 H 0.635(2) 0.6788(16) 0.1553(7) 0.032(6) Uiso 1 1 d .

loop_
_atom_site_aniso_label
_atom_site_aniso_U_11
_atom_site_aniso_U_22
_atom_site_aniso_U_33
_atom_site_aniso_U_23
_atom_site_aniso_U_13
_atom_site_aniso_U_12
Ti1 0.01123(12) 0.01448(14) 0.01428(13) 0.00001(11) 0.00247(9) 0.00004(10)
N5 0.0130(6) 0.0188(7) 0.0152(6) -0.0019(5) 0.0014(5) -0.0015(5)
N2 0.0138(6) 0.0194(7) 0.0156(6) 0.0012(5) 0.0026(5) -0.0002(5)
N1 0.0135(6) 0.0201(7) 0.0154(6) 0.0022(5) 0.0019(5) 0.0002(5)
N4 0.0139(6) 0.0162(7) 0.0162(6) -0.0018(5) 0.0012(5) -0.0015(5)
N3 0.0141(6) 0.0176(6) 0.0166(6) 0.0007(5) 0.0041(5) 0.0005(5)
C40 0.0172(7) 0.0244(9) 0.0180(8) -0.0021(6) 0.0016(6) 0.0015(6)
C41 0.0165(7) 0.0383(10) 0.0220(8) -0.0042(8) 0.0050(6) 0.0005(7)
C42 0.0233(8) 0.0406(11) 0.0183(8) -0.0011(8) 0.0066(6) -0.0089(8)
C43 0.0255(8) 0.0304(10) 0.0189(8) 0.0052(7) -0.0002(6) -0.0052(7)
C44 0.0159(7) 0.0221(8) 0.0220(8) 0.0014(7) 0.0019(6) -0.0003(6)
C1 0.0142(7) 0.0199(8) 0.0175(7) -0.0005(6) 0.0021(6) 0.0001(6)
C12 0.0103(7) 0.0233(8) 0.0168(7) 0.0029(6) 0.0031(5) 0.0001(6)
C13 0.0137(7) 0.0252(9) 0.0198(8) 0.0008(7) 0.0047(6) -0.0008(6)
C14 0.0170(7) 0.0313(9) 0.0163(7) -0.0004(7) 0.0025(6) -0.0026(7)
C15 0.0140(7) 0.0328(10) 0.0173(8) 0.0062(7) 0.0034(6) -0.0018(6)
C16 0.0157(7) 0.0235(8) 0.0225(8) 0.0053(7) 0.0038(6) 0.0020(6)
C17 0.0136(7) 0.0252(9) 0.0197(8) 0.0017(7) 0.0035(6) 0.0020(6)
C23 0.0286(9) 0.0235(9) 0.0277(9) -0.0017(7) -0.0033(7) 0.0062(7)
C22 0.0247(9) 0.0402(11) 0.0206(8) 0.0089(8) -0.0006(7) -0.0043(8)
C21 0.0281(9) 0.0249(9) 0.0238(9) -0.0026(7) 0.0007(7) -0.0007(7)
C2 0.0130(7) 0.0452(11) 0.0213(8) 0.0067(8) 0.0007(6) 0.0003(7)
C3 0.0136(8) 0.0636(14) 0.0287(10) 0.0114(9) 0.0043(7) -0.0026(8)
C4 0.0190(8) 0.0526(13) 0.0247(9) 0.0147(9) 0.0070(7) -0.0018(8)
C5 0.0180(8) 0.0261(9) 0.0176(8) 0.0020(7) 0.0039(6) -0.0014(6)
C6 0.0146(7) 0.0244(8) 0.0157(7) 0.0039(6) 0.0058(6) -0.0006(6)
C11 0.0194(8) 0.0208(8) 0.0161(7) 0.0023(6) 0.0070(6) 0.0008(6)
C10 0.0204(8) 0.0236(8) 0.0136(7) -0.0009(6) 0.0037(6) -0.0025(6)
C9 0.0202(8) 0.0251(9) 0.0192(8) 0.0053(7) 0.0057(6) 0.0028(7)
C19 0.0336(10) 0.0319(10) 0.0303(10) 0.0091(8) -0.0008(8) 0.0051(8)
C8 0.0269(8) 0.0181(8) 0.0237(8) 0.0018(7) 0.0099(7) -0.0010(7)
C7 0.0216(8) 0.0230(8) 0.0180(8) 0.0008(7) 0.0066(6) -0.0052(7)
C18 0.0402(11) 0.0314(10) 0.0269(10) -0.0010(8) -0.0006(8) -0.0130(8)
C20 0.0341(9) 0.0223(9) 0.0214(8) 0.0004(7) 0.0052(7) 0.0051(7)
C32 0.0119(7) 0.0173(8) 0.0162(7) 0.0002(6) 0.0054(5) -0.0008(6)
C37 0.0151(7) 0.0184(8) 0.0180(7) 0.0012(6) 0.0049(6) -0.0021(6)
C36 0.0250(8) 0.0168(8) 0.0239(8) -0.0028(7) 0.0045(7) -0.0020(6)
C35 0.0255(8) 0.0171(8) 0.0309(9) 0.0054(7) 0.0049(7) 0.0037(7)
C34 0.0171(7) 0.0248(9) 0.0203(8) 0.0066(7) 0.0009(6) 0.0009(6)
C33 0.0137(7) 0.0199(8) 0.0177(7) 0.0021(6) 0.0043(6) -0.0015(6)
C38 0.0191(8) 0.0241(9) 0.0200(8) -0.0004(7) -0.0001(6) -0.0016(7)
C39 0.0209(8) 0.0192(8) 0.0219(8) -0.0025(7) 0.0012(6) -0.0017(6)
C24 0.0168(7) 0.0167(8) 0.0135(7) 0.0022(6) -0.0002(6) 0.0018(6)
C29 0.0206(8) 0.0189(8) 0.0154(7) 0.0023(6) 0.0015(6) 0.0043(6)
C28 0.0288(9) 0.0210(8) 0.0189(8) -0.0019(7) 0.0016(7) 0.0071(7)
C27 0.0353(10) 0.0161(8) 0.0213(8) -0.0035(7) -0.0039(7) 0.0004(7)
C26 0.0247(8) 0.0206(8) 0.0217(8) 0.0018(7) -0.0022(6) -0.0053(7)
C25 0.0186(7) 0.0212(8) 0.0154(7) 0.0004(6) -0.0001(6) -0.0008(6)
C30 0.0200(8) 0.0279(9) 0.0257(9) -0.0055(7) 0.0068(7) -0.0076(7)
C31 0.0229(8) 0.0217(9) 0.0264(9) 0.0025(7) 0.0101(7) 0.0063(7)

loop_
_atom_type_symbol
_atom_type_description
_atom_type_scat_dispersion_real
_atom_type_scat_dispersion_imag
_atom_type_scat_source
C C 0.0033 0.0016 'International Tables Vol C Tables 4.2.6.8 and 6.1.1.4'
H H 0.0000 0.0000 'International Tables Vol C Tables 4.2.6.8 and 6.1.1.4'
N N 0.0061 0.0033 'International Tables Vol C Tables 4.2.6.8 and 6.1.1.4'
Ti Ti 0.2776 0.4457 'International Tables Vol C Tables 4.2.6.8 and 6.1.1.4'

loop_
_geom_angle_atom_site_label_1
_geom_angle_atom_site_label_2
_geom_angle_atom_site_label_3
_geom_angle
N3 Ti1 N4 100.45(6)
N3 Ti1 N1 105.21(6)
N4 Ti1 N1 151.77(5)
N3 Ti1 N2 107.36(5)
N4 Ti1 N2 99.37(5)
N1 Ti1 N2 61.90(5)
N3 Ti1 N5 98.23(5)
N4 Ti1 N5 97.34(5)
N1 Ti1 N5 90.51(5)
N2 Ti1 N5 146.13(5)
N3 Ti1 C1 105.14(5)
N4 Ti1 C1 129.58(5)
N1 Ti1 C1 30.83(5)
N2 Ti1 C1 31.52(5)
N5 Ti1 C1 120.48(5)
C44 N5 C40 117.11(13)
C44 N5 Ti1 119.95(10)
C40 N5 Ti1 122.45(10)
C5 N2 C1 120.30(13)
C5 N2 Ti1 147.73(11)
C1 N2 Ti1 91.56(9)
C1 N1 C12 118.38(12)
C1 N1 Ti1 94.06(9)
C12 N1 Ti1 146.19(10)
C32 N4 Ti1 140.94(11)
C32 N4 H1 109.6(14)
Ti1 N4 H1 108.4(14)
C24 N3 Ti1 175.64(11)
N5 C40 C41 122.83(15)
N5 C40 H40 118.6
C41 C40 H40 118.6
C42 C41 C40 119.11(15)
C42 C41 H41 120.4
C40 C41 H41 120.4
C43 C42 C41 119.04(15)
C43 C42 H42 120.5
C41 C42 H42 120.5
C42 C43 C44 118.88(16)
C42 C43 H43 120.6
C44 C43 H43 120.6
N5 C44 C43 123.02(15)
N5 C44 H44 118.5
C43 C44 H44 118.5
N1 C1 N2 110.94(13)
N1 C1 C2 128.60(14)
N2 C1 C2 120.46(14)
N1 C1 Ti1 55.12(7)
N2 C1 Ti1 56.91(7)
C2 C1 Ti1 169.73(13)
C13 C12 C17 120.24(14)
C13 C12 N1 119.19(14)
C17 C12 N1 120.54(14)
C14 C13 C12 119.02(15)
C14 C13 C21 120.59(15)
C12 C13 C21 120.38(14)
C15 C14 C13 121.71(15)
C15 C14 H14 119.1
C13 C14 H14 119.1
C16 C15 C14 118.21(15)
C16 C15 C22 120.52(16)
C14 C15 C22 121.27(16)
C15 C16 C17 122.17(16)
C15 C16 H16 118.9
C17 C16 H16 118.9
C16 C17 C12 118.65(15)
C16 C17 C23 120.59(15)
C12 C17 C23 120.76(14)
C17 C23 H23A 109.5
C17 C23 H23B 109.5
H23A C23 H23B 109.5
C17 C23 H23C 109.5
H23A C23 H23C 109.5
H23B C23 H23C 109.5
C15 C22 H22A 109.5
C15 C22 H22B 109.5
H22A C22 H22B 109.5
C15 C22 H22C 109.5
H22A C22 H22C 109.5
H22B C22 H22C 109.5
C13 C21 H21A 109.5
C13 C21 H21B 109.5
H21A C21 H21B 109.5
C13 C21 H21C 109.5
H21A C21 H21C 109.5
H21B C21 H21C 109.5
C3 C2 C1 118.12(16)
C3 C2 H2 120.9
C1 C2 H2 120.9
C2 C3 C4 120.89(16)
C2 C3 H3 119.6
C4 C3 H3 119.6
C5 C4 C3 119.07(16)
C5 C4 H4 120.5
C3 C4 H4 120.5
N2 C5 C4 120.89(15)
N2 C5 C6 117.73(13)
C4 C5 C6 121.14(15)
C11 C6 C7 120.33(15)
C11 C6 C5 121.51(15)
C7 C6 C5 118.16(14)
C10 C11 C6 118.58(15)
C10 C11 C20 120.19(15)
C6 C11 C20 121.23(15)
C9 C10 C11 122.18(15)
C9 C10 H10 118.9
C11 C10 H10 118.9
C10 C9 C8 118.21(15)
C10 C9 C19 120.92(16)
C8 C9 C19 120.87(16)
C9 C19 H19A 109.5
C9 C19 H19B 109.5
H19A C19 H19B 109.5
C9 C19 H19C 109.5
H19A C19 H19C 109.5
H19B C19 H19C 109.5
C9 C8 C7 121.86(16)
C9 C8 H8 119.1
C7 C8 H8 119.1
C8 C7 C6 118.83(15)
C8 C7 C18 119.06(16)
C6 C7 C18 122.12(15)
C7 C18 H18A 109.5
C7 C18 H18B 109.5
H18A C18 H18B 109.5
C7 C18 H18C 109.5
H18A C18 H18C 109.5
H18B C18 H18C 109.5
C11 C20 H20A 109.5
C11 C20 H20B 109.5
H20A C20 H20B 109.5
C11 C20 H20C 109.5
H20A C20 H20C 109.5
H20B C20 H20C 109.5
N4 C32 C37 119.31(14)
N4 C32 C33 121.26(14)
C37 C32 C33 119.43(14)
C36 C37 C32 119.47(14)
C36 C37 C39 120.77(14)
C32 C37 C39 119.75(14)
C35 C36 C37 121.28(15)
C35 C36 H36 119.4
C37 C36 H36 119.4
C34 C35 C36 119.13(15)
C34 C35 H35 120.4
C36 C35 H35 120.4
C35 C34 C33 121.57(15)
C35 C34 H34 119.2
C33 C34 H34 119.2
C34 C33 C32 119.11(14)
C34 C33 C38 120.06(14)
C32 C33 C38 120.83(14)
C33 C38 H38A 109.5
C33 C38 H38B 109.5
H38A C38 H38B 109.5
C33 C38 H38C 109.5
H38A C38 H38C 109.5
H38B C38 H38C 109.5
C37 C39 H39A 109.5
C37 C39 H39B 109.5
H39A C39 H39B 109.5
C37 C39 H39C 109.5
H39A C39 H39C 109.5
H39B C39 H39C 109.5
N3 C24 C29 121.30(14)
N3 C24 C25 119.18(14)
C29 C24 C25 119.52(14)
C28 C29 C24 118.74(15)
C28 C29 C31 119.59(15)
C24 C29 C31 121.66(14)
C27 C28 C29 121.81(16)
C27 C28 H28 119.1
C29 C28 H28 119.1
C28 C27 C26 119.34(15)
C28 C27 H27 120.3
C26 C27 H27 120.3
C25 C26 C27 121.29(16)
C25 C26 H26 119.4
C27 C26 H26 119.4
C26 C25 C24 119.29(15)
C26 C25 C30 120.77(15)
C24 C25 C30 119.94(14)
C25 C30 H30A 109.5
C25 C30 H30B 109.5
H30A C30 H30B 109.5
C25 C30 H30C 109.5
H30A C30 H30C 109.5
H30B C30 H30C 109.5
C29 C31 H31A 109.5
C29 C31 H31B 109.5
H31A C31 H31B 109.5
C29 C31 H31C 109.5
H31A C31 H31C 109.5
H31B C31 H31C 109.5

loop_
_geom_bond_atom_site_label_1
_geom_bond_atom_site_label_2
_geom_bond_distance
Ti1 N3 1.7228(13)
Ti1 N4 1.9777(13)
Ti1 N1 2.1524(13)
Ti1 N2 2.1937(13)
Ti1 N5 2.2230(13)
Ti1 C1 2.6174(15)
N5 C44 1.350(2)
N5 C40 1.3529(19)
N2 C5 1.354(2)
N2 C1 1.3690(19)
N1 C1 1.3446(19)
N1 C12 1.4275(19)
N4 C32 1.398(2)
N4 H1 0.85(2)
N3 C24 1.383(2)
C40 C41 1.383(2)
C40 H40 0.9500
C41 C42 1.381(3)
C41 H41 0.9500
C42 C43 1.378(2)
C42 H42 0.9500
C43 C44 1.387(2)
C43 H43 0.9500
C44 H44 0.9500
C1 C2 1.417(2)
C12 C13 1.405(2)
C12 C17 1.406(2)
C13 C14 1.401(2)
C13 C21 1.507(2)
C14 C15 1.391(2)
C14 H14 0.9500
C15 C16 1.390(2)
C15 C22 1.515(2)
C16 C17 1.399(2)
C16 H16 0.9500
C17 C23 1.507(2)
C23 H23A 0.9800
C23 H23B 0.9800
C23 H23C 0.9800
C22 H22A 0.9800
C22 H22B 0.9800
C22 H22C 0.9800
C21 H21A 0.9800
C21 H21B 0.9800
C21 H21C 0.9800
C2 C3 1.369(2)
C2 H2 0.9500
C3 C4 1.399(2)
C3 H3 0.9500
C4 C5 1.382(2)
C4 H4 0.9500
C5 C6 1.499(2)
C6 C11 1.403(2)
C6 C7 1.404(2)
C11 C10 1.393(2)
C11 C20 1.511(2)
C10 C9 1.387(2)
C10 H10 0.9500
C9 C8 1.387(2)
C9 C19 1.510(2)
C19 H19A 0.9800
C19 H19B 0.9800
C19 H19C 0.9800
C8 C7 1.394(2)
C8 H8 0.9500
C7 C18 1.515(2)
C18 H18A 0.9800
C18 H18B 0.9800
C18 H18C 0.9800
C20 H20A 0.9800
C20 H20B 0.9800
C20 H20C 0.9800
C32 C37 1.413(2)
C32 C33 1.416(2)
C37 C36 1.391(2)
C37 C39 1.510(2)
C36 C35 1.391(2)
C36 H36 0.9500
C35 C34 1.387(2)
C35 H35 0.9500
C34 C33 1.393(2)
C34 H34 0.9500
C33 C38 1.508(2)
C38 H38A 0.9800
C38 H38B 0.9800
C38 H38C 0.9800
C39 H39A 0.9800
C39 H39B 0.9800
C39 H39C 0.9800
C24 C29 1.418(2)
C24 C25 1.423(2)
C29 C28 1.396(2)
C29 C31 1.506(2)
C28 C27 1.384(2)
C28 H28 0.9500
C27 C26 1.390(2)
C27 H27 0.9500
C26 C25 1.389(2)
C26 H26 0.9500
C25 C30 1.509(2)
C30 H30A 0.9800
C30 H30B 0.9800
C30 H30C 0.9800
C31 H31A 0.9800
C31 H31B 0.9800
C31 H31C 0.9800

loop_
_geom_torsion_atom_site_label_1
_geom_torsion_atom_site_label_2
_geom_torsion_atom_site_label_3
_geom_torsion_atom_site_label_4
_geom_torsion
N3 Ti1 N5 C44 -65.29(12)
N4 Ti1 N5 C44 -167.03(12)
N1 Ti1 N5 C44 40.16(12)
N2 Ti1 N5 C44 73.86(15)
C1 Ti1 N5 C44 47.76(13)
N3 Ti1 N5 C40 106.44(12)
N4 Ti1 N5 C40 4.70(13)
N1 Ti1 N5 C40 -148.11(12)
N2 Ti1 N5 C40 -114.41(13)
C1 Ti1 N5 C40 -140.51(12)
N3 Ti1 N2 C5 -80.6(2)
N4 Ti1 N2 C5 23.5(2)
N1 Ti1 N2 C5 -178.9(2)
N5 Ti1 N2 C5 142.12(19)
C1 Ti1 N2 C5 -171.4(3)
N3 Ti1 N2 C1 90.80(10)
N4 Ti1 N2 C1 -165.06(9)
N1 Ti1 N2 C1 -7.52(9)
N5 Ti1 N2 C1 -46.49(13)
N3 Ti1 N1 C1 -94.17(10)
N4 Ti1 N1 C1 60.49(15)
N2 Ti1 N1 C1 7.67(9)
N5 Ti1 N1 C1 167.15(10)
N3 Ti1 N1 C12 70.06(19)
N4 Ti1 N1 C12 -135.27(18)
N2 Ti1 N1 C12 171.9(2)
N5 Ti1 N1 C12 -28.61(19)
C1 Ti1 N1 C12 164.2(2)
N3 Ti1 N4 C32 169.43(16)
N1 Ti1 N4 C32 14.3(2)
N2 Ti1 N4 C32 59.69(17)
N5 Ti1 N4 C32 -90.74(16)
C1 Ti1 N4 C32 49.62(19)
N4 Ti1 N3 C24 117.1(15)
N1 Ti1 N3 C24 -74.8(15)
N2 Ti1 N3 C24 -139.6(15)
N5 Ti1 N3 C24 18.0(15)
C1 Ti1 N3 C24 -106.8(15)
C44 N5 C40 C41 -0.6(2)
Ti1 N5 C40 C41 -172.54(12)
N5 C40 C41 C42 0.9(3)
C40 C41 C42 C43 -0.4(3)
C41 C42 C43 C44 -0.3(3)
C40 N5 C44 C43 -0.1(2)
Ti1 N5 C44 C43 172.03(13)
C42 C43 C44 N5 0.6(3)
C12 N1 C1 N2 178.23(13)
Ti1 N1 C1 N2 -11.66(13)
C12 N1 C1 C2 -2.1(3)
Ti1 N1 C1 C2 168.03(17)
C12 N1 C1 Ti1 -170.11(16)
C5 N2 C1 N1 -173.90(14)
Ti1 N2 C1 N1 11.41(13)
C5 N2 C1 C2 6.4(2)
Ti1 N2 C1 C2 -168.31(15)
C5 N2 C1 Ti1 174.69(16)
N3 Ti1 C1 N1 94.40(10)
N4 Ti1 C1 N1 -147.71(10)
N2 Ti1 C1 N1 -166.98(15)
N5 Ti1 C1 N1 -14.95(11)
N3 Ti1 C1 N2 -98.61(10)
N4 Ti1 C1 N2 19.27(12)
N1 Ti1 C1 N2 166.98(15)
N5 Ti1 C1 N2 152.03(9)
N3 Ti1 C1 C2 -20.3(7)
N4 Ti1 C1 C2 97.6(7)
N1 Ti1 C1 C2 -114.7(7)
N2 Ti1 C1 C2 78.3(7)
N5 Ti1 C1 C2 -129.6(7)
C1 N1 C12 C13 -86.80(18)
Ti1 N1 C12 C13 111.14(19)
C1 N1 C12 C17 95.21(18)
Ti1 N1 C12 C17 -66.9(2)
C17 C12 C13 C14 0.5(2)
N1 C12 C13 C14 -177.45(13)
C17 C12 C13 C21 179.67(14)
N1 C12 C13 C21 1.7(2)
C12 C13 C14 C15 0.6(2)
C21 C13 C14 C15 -178.51(15)
C13 C14 C15 C16 -1.3(2)
C13 C14 C15 C22 177.83(14)
C14 C15 C16 C17 0.8(2)
C22 C15 C16 C17 -178.30(14)
C15 C16 C17 C12 0.3(2)
C15 C16 C17 C23 -179.38(15)
C13 C12 C17 C16 -1.0(2)
N1 C12 C17 C16 176.99(13)
C13 C12 C17 C23 178.68(14)
N1 C12 C17 C23 -3.3(2)
N1 C1 C2 C3 176.49(18)
N2 C1 C2 C3 -3.9(3)
Ti1 C1 C2 C3 -76.0(7)
C1 C2 C3 C4 -0.3(3)
C2 C3 C4 C5 2.0(3)
C1 N2 C5 C4 -4.7(3)
Ti1 N2 C5 C4 165.36(16)
C1 N2 C5 C6 169.82(14)
Ti1 N2 C5 C6 -20.2(3)
C3 C4 C5 N2 0.5(3)
C3 C4 C5 C6 -173.82(18)
N2 C5 C6 C11 79.3(2)
C4 C5 C6 C11 -106.2(2)
N2 C5 C6 C7 -100.70(18)
C4 C5 C6 C7 73.8(2)
C7 C6 C11 C10 0.5(2)
C5 C6 C11 C10 -179.55(14)
C7 C6 C11 C20 -179.93(14)
C5 C6 C11 C20 0.0(2)
C6 C11 C10 C9 0.2(2)
C20 C11 C10 C9 -179.36(15)
C11 C10 C9 C8 -0.8(2)
C11 C10 C9 C19 -179.97(15)
C10 C9 C8 C7 0.8(2)
C19 C9 C8 C7 179.91(15)
C9 C8 C7 C6 -0.1(2)
C9 C8 C7 C18 179.80(15)
C11 C6 C7 C8 -0.6(2)
C5 C6 C7 C8 179.48(14)
C11 C6 C7 C18 179.56(15)
C5 C6 C7 C18 -0.4(2)
Ti1 N4 C32 C37 16.7(2)
Ti1 N4 C32 C33 -163.97(12)
N4 C32 C37 C36 177.59(14)
C33 C32 C37 C36 -1.8(2)
N4 C32 C37 C39 -3.4(2)
C33 C32 C37 C39 177.22(13)
C32 C37 C36 C35 0.6(2)
C39 C37 C36 C35 -178.35(15)
C37 C36 C35 C34 0.6(2)
C36 C35 C34 C33 -0.8(2)
C35 C34 C33 C32 -0.4(2)
C35 C34 C33 C38 179.37(15)
N4 C32 C33 C34 -177.72(14)
C37 C32 C33 C34 1.6(2)
N4 C32 C33 C38 2.6(2)
C37 C32 C33 C38 -178.09(13)
Ti1 N3 C24 C29 131.9(14)
Ti1 N3 C24 C25 -47.7(15)
N3 C24 C29 C28 180.00(14)
C25 C24 C29 C28 -0.4(2)
N3 C24 C29 C31 -0.1(2)
C25 C24 C29 C31 179.54(14)
C24 C29 C28 C27 -0.3(2)
C31 C29 C28 C27 179.73(15)
C29 C28 C27 C26 0.7(2)
C28 C27 C26 C25 -0.2(2)
C27 C26 C25 C24 -0.5(2)
C27 C26 C25 C30 178.50(15)
N3 C24 C25 C26 -179.60(14)
C29 C24 C25 C26 0.8(2)
N3 C24 C25 C30 1.4(2)
C29 C24 C25 C30 -178.19(14)
